data_1558040
loop_
_publ_author_name
'Zhao, Xiangxiang'
'Chen, Zhongtao'
'Li, Hao'
'Ma, Yuguo'

_publ_section_title
;
 Stereoselectivity Inversion: Isospecific Propylene Polymerization
 Catalyzed by Rigid Cyclic Bis(phenoxyaldimine) Titanium Complexes
;
_journal_issue 10
_journal_name_full Macromolecules
_journal_page_first 3806
_journal_page_last 3813
_journal_paper_doi 10.1021/acs.macromol.0c00468
_journal_volume 53
_journal_year 2020
_chemical_formula_moiety 'C64 H50 F8 N2 O4, C H Cl3'
_chemical_formula_sum 'C65 H51 Cl3 F8 N2 O4'
_chemical_formula_weight 1182.43
_space_group_crystal_system orthorhombic
_space_group_IT_number 61
_space_group_name_Hall '-P 2ac 2ab'
_space_group_name_H-M_alt 'P b c a'
_atom_sites_solution_hydrogens geom
_atom_sites_solution_primary iterative
_audit_creation_date 2017-06-10
_audit_creation_method
;
Olex2 1.2
(compiled 2016.02.19 svn.r3266 for OlexSys, GUI svn.r5155)
;
_cell_angle_alpha 90
_cell_angle_beta 90
_cell_angle_gamma 90
_cell_formula_units_Z 8
_cell_length_a 13.8430(5)
_cell_length_b 23.5705(9)
_cell_length_c 33.4177(11)
_cell_measurement_reflns_used 14238
_cell_measurement_temperature 99.94(15)
_cell_measurement_theta_max 30.0880
_cell_measurement_theta_min 3.7580
_cell_volume 10903.7(7)
_computing_cell_refinement 'CrysAlisPro 1.171.39.20a (Rigaku OD, 2015)'
_computing_data_collection 'CrysAlisPro 1.171.39.20a (Rigaku OD, 2015)'
_computing_data_reduction 'CrysAlisPro 1.171.39.20a (Rigaku OD, 2015)'
_computing_molecular_graphics 'Olex2 (Dolomanov et al., 2009)'
_computing_publication_material 'Olex2 (Dolomanov et al., 2009)'
_computing_structure_refinement 'ShelXL (Sheldrick, 2015)'
_computing_structure_solution
;
Superflip (Palatinus & Chapuis, 2007;Palatinus & van der Lee, 2008;
Palatinus et al., 2012)
;
_diffrn_ambient_environment N~2~
_diffrn_ambient_temperature 99.94(15)
_diffrn_detector 'CCD plate'
_diffrn_measured_fraction_theta_full 0.953
_diffrn_measured_fraction_theta_max 0.955
_diffrn_measurement_details
;
List of Runs (angles in degrees, time in seconds):

  # Type    Start    End  Width  t~exp~   \w     \q     \k     \f   Frames
--------------------------------------------------------------------------
  1  \w    -49.00  11.00   0.50    8.25    --   -1.70 -57.00-120.00  120
  2  \w    -82.00 -28.00   0.50    8.25    --   -1.70 -57.00-180.00  108
;
_diffrn_measurement_device 'four-circle diffractometer'
_diffrn_measurement_device_type 'XtaLAB Pro: Kappa single'
_diffrn_measurement_method '\w scans'
_diffrn_orient_matrix_type 'CrysAlisPro convention (1999,Acta A55,543-557)'
_diffrn_orient_matrix_UB_11 0.0112285000
_diffrn_orient_matrix_UB_12 -0.0235719000
_diffrn_orient_matrix_UB_13 -0.0123516000
_diffrn_orient_matrix_UB_21 -0.0042342000
_diffrn_orient_matrix_UB_22 -0.0183574000
_diffrn_orient_matrix_UB_23 0.0167306000
_diffrn_orient_matrix_UB_31 -0.0498083000
_diffrn_orient_matrix_UB_32 -0.0037651000
_diffrn_orient_matrix_UB_33 -0.0041854000
_diffrn_radiation_monochromator graphite
_diffrn_radiation_probe x-ray
_diffrn_radiation_type MoK\a
_diffrn_radiation_wavelength 0.71073
_diffrn_reflns_av_R_equivalents 0.0787
_diffrn_reflns_av_unetI/netI 0.0587
_diffrn_reflns_Laue_measured_fraction_full 0.953
_diffrn_reflns_Laue_measured_fraction_max 0.955
_diffrn_reflns_limit_h_max 17
_diffrn_reflns_limit_h_min -15
_diffrn_reflns_limit_k_max 28
_diffrn_reflns_limit_k_min -29
_diffrn_reflns_limit_l_max 41
_diffrn_reflns_limit_l_min -35
_diffrn_reflns_number 39862
_diffrn_reflns_point_group_measured_fraction_full 0.953
_diffrn_reflns_point_group_measured_fraction_max 0.955
_diffrn_reflns_theta_full 25.242
_diffrn_reflns_theta_max 26.022
_diffrn_reflns_theta_min 3.468
_diffrn_source 'fine-focus sealed X-ray tube'
_diffrn_source_type 'Enhance (Mo) X-ray Source'
_exptl_absorpt_coefficient_mu 0.249
_exptl_absorpt_correction_T_max 1.00000
_exptl_absorpt_correction_T_min 0.20336
_exptl_absorpt_correction_type multi-scan
_exptl_absorpt_process_details
;
CrysAlisPro 1.171.39.20a (Rigaku Oxford Diffraction, 2015)
Empirical absorption correction using spherical harmonics,
 implemented in SCALE3 ABSPACK scaling algorithm.
;
_exptl_crystal_density_diffrn 1.441
_exptl_crystal_description block
_exptl_crystal_F_000 4880
_exptl_crystal_size_max 0.15
_exptl_crystal_size_mid 0.1
_exptl_crystal_size_min 0.1
_refine_diff_density_max 1.491
_refine_diff_density_min -0.948
_refine_diff_density_rms 0.088
_refine_ls_extinction_method none
_refine_ls_goodness_of_fit_ref 1.051
_refine_ls_hydrogen_treatment constr
_refine_ls_matrix_type full
_refine_ls_number_parameters 751
_refine_ls_number_reflns 10254
_refine_ls_number_restraints 0
_refine_ls_restrained_S_all 1.051
_refine_ls_R_factor_all 0.1166
_refine_ls_R_factor_gt 0.0874
_refine_ls_shift/su_max 0.000
_refine_ls_shift/su_mean 0.000
_refine_ls_structure_factor_coef Fsqd
_refine_ls_weighting_details 'w=1/[\s^2^(Fo^2^)+(0.0887P)^2^+31.5380P] where P=(Fo^2^+2Fc^2^)/3'
_refine_ls_weighting_scheme calc
_refine_ls_wR_factor_gt 0.1948
_refine_ls_wR_factor_ref 0.2125
_reflns_Friedel_coverage 0.000
_reflns_number_gt 7607
_reflns_number_total 10254
_reflns_threshold_expression 'I > 2\s(I)'
_cod_data_source_file ma0c00468_si_004.cif
_cod_data_source_block exp_566
_cod_depositor_comments
;Adding full bibliography for 1558039--1558041.cif.

 Adding full bibliography for 1558039--1558041.cif.
;
_cod_database_code 1558040
_shelxl_version_number 2014-3
_chemical_oxdiff_formula 'C64 N2 O4 F8'
_chemical_oxdiff_usercomment 'LS170303-4, Mn C4H10N1'
_shelx_space_group_comment
;
The symmetry employed for this shelxl refinement is uniquely defined
by the following loop, which should always be used as a source of
symmetry information in preference to the above space-group names.
They are only intended as comments.
;
_shelx_estimated_absorpt_t_max 0.976
_shelx_estimated_absorpt_t_min 0.964
_reflns_odcompleteness_completeness 99.23
_reflns_odcompleteness_iscentric 1
_reflns_odcompleteness_theta 27.42
_olex2_refinement_description
;
1. Fixed Uiso
 At 1.2 times of:
  All C(H) groups
 At 1.5 times of:
  All C(H,H,H) groups, All O(H) groups
2.a Ternary CH refined with riding coordinates:
 C65(H65)
2.b Aromatic/amide H refined with riding coordinates:
 C2(H2), C3(H3), C4(H4), C13(H13), C17(H17), C19(H19), C21(H21), C22(H22),
 C23(H23), C28(H28), C29(H29), C30(H30), C39(H39), C43(H43), C45(H45), C47(H47),
  C48(H48), C49(H49)
2.c Idealised Me refined as rotating group:
 C53(H53A,H53B,H53C), C54(H54A,H54B,H54C), C56(H56A,H56B,H56C), C57(H57A,H57B,
 H57C), C58(H58A,H58B,H58C), C59(H59A,H59B,H59C), C60(H60A,H60B,H60C), C62(H62A,
 H62B,H62C), C63(H63A,H63B,H63C), C64(H64A,H64B,H64C)
2.d Idealised tetrahedral OH refined as rotating group:
 O3(H3A), O4(H4A)
;
_olex2_submission_special_instructions 'No special instructions were received'
_oxdiff_exptl_absorpt_empirical_details
;
Empirical correction (ABSPACK) includes:
- Absorption correction using spherical harmonics
- Frame scaling
;
_oxdiff_exptl_absorpt_empirical_full_max 2.031
_oxdiff_exptl_absorpt_empirical_full_min 0.281

loop_
_space_group_symop_operation_xyz
'x, y, z'
'-x+1/2, -y, z+1/2'
'-x, y+1/2, -z+1/2'
'x+1/2, -y+1/2, -z'
'-x, -y, -z'
'x-1/2, y, -z-1/2'
'x, -y-1/2, z-1/2'
'-x-1/2, y-1/2, z'

loop_
_atom_site_label
_atom_site_type_symbol
_atom_site_fract_x
_atom_site_fract_y
_atom_site_fract_z
_atom_site_U_iso_or_equiv
_atom_site_adp_type
_atom_site_occupancy
_atom_site_site_symmetry_order
_atom_site_calc_flag
_atom_site_refinement_flags_posn
_atom_site_refinement_flags_adp
_atom_site_refinement_flags_occupancy
_atom_site_disorder_assembly
_atom_site_disorder_group
C1 C 0.3686(3) 0.58587(15) 0.16691(10) 0.0162(7) Uani 1 1 d . . . . .
C2 C 0.4461(3) 0.54998(15) 0.15877(11) 0.0187(8) Uani 1 1 d . . . . .
H2 H 0.4453 0.5278 0.1357 0.022 Uiso 1 1 calc R . . . .
C3 C 0.5246(3) 0.54684(17) 0.18472(11) 0.0234(8) Uani 1 1 d . . . . .
H3 H 0.5754 0.5222 0.1792 0.028 Uiso 1 1 calc R . . . .
C4 C 0.5273(3) 0.58030(17) 0.21877(11) 0.0234(8) Uani 1 1 d . . . . .
H4 H 0.5801 0.5780 0.2359 0.028 Uiso 1 1 calc R . . . .
C5 C 0.4523(3) 0.61723(16) 0.22753(11) 0.0186(8) Uani 1 1 d . . . . .
C6 C 0.3734(3) 0.61879(14) 0.20144(10) 0.0149(7) Uani 1 1 d . . . . .
C7 C 0.4544(3) 0.65482(17) 0.26370(10) 0.0182(8) Uani 1 1 d . . . . .
C8 C 0.4611(3) 0.63261(15) 0.30203(11) 0.0178(7) Uani 1 1 d . . . . .
C9 C 0.4601(3) 0.66652(16) 0.33563(10) 0.0161(7) Uani 1 1 d . . . . .
C10 C 0.4524(2) 0.72584(16) 0.33317(10) 0.0161(7) Uani 1 1 d . . . . .
C11 C 0.4477(2) 0.74802(15) 0.29447(10) 0.0142(7) Uani 1 1 d . . . . .
C12 C 0.4498(2) 0.71396(16) 0.26104(10) 0.0158(7) Uani 1 1 d . . . . .
C13 C 0.4579(2) 0.75185(15) 0.40150(10) 0.0140(7) Uani 1 1 d . . . . .
H13 H 0.4798 0.7157 0.4079 0.017 Uiso 1 1 calc R . . . .
C14 C 0.4418(2) 0.79294(15) 0.43354(10) 0.0143(7) Uani 1 1 d . . . . .
C15 C 0.4097(2) 0.84855(15) 0.42599(10) 0.0133(7) Uani 1 1 d . . . . .
C16 C 0.3895(2) 0.88625(15) 0.45836(10) 0.0145(7) Uani 1 1 d . . . . .
C17 C 0.4052(2) 0.86464(15) 0.49684(10) 0.0157(7) Uani 1 1 d . . . . .
H17 H 0.3927 0.8885 0.5184 0.019 Uiso 1 1 calc R . . . .
C18 C 0.4382(2) 0.80988(15) 0.50526(10) 0.0128(7) Uani 1 1 d . . . . .
C19 C 0.4571(2) 0.77442(15) 0.47297(10) 0.0139(7) Uani 1 1 d . . . . .
H19 H 0.4802 0.7379 0.4775 0.017 Uiso 1 1 calc R . . . .
C20 C 0.4537(2) 0.79192(15) 0.54734(10) 0.0149(7) Uani 1 1 d . . . . .
C21 C 0.4929(2) 0.82966(15) 0.57547(10) 0.0152(7) Uani 1 1 d . . . . .
H21 H 0.5121 0.8657 0.5673 0.018 Uiso 1 1 calc R . . . .
C22 C 0.5035(3) 0.81399(16) 0.61528(10) 0.0172(7) Uani 1 1 d . . . . .
H22 H 0.5273 0.8401 0.6337 0.021 Uiso 1 1 calc R . . . .
C23 C 0.4792(3) 0.76025(16) 0.62782(10) 0.0175(7) Uani 1 1 d . . . . .
H23 H 0.4876 0.7503 0.6545 0.021 Uiso 1 1 calc R . . . .
C24 C 0.4421(2) 0.72038(16) 0.60078(10) 0.0156(7) Uani 1 1 d . . . . .
C25 C 0.4284(2) 0.73786(15) 0.56148(10) 0.0137(7) Uani 1 1 d . . . . .
C26 C 0.4170(3) 0.65889(15) 0.61184(10) 0.0169(7) Uani 1 1 d . . . . .
C27 C 0.3237(3) 0.64481(14) 0.58921(10) 0.0150(7) Uani 1 1 d . . . . .
C28 C 0.2487(3) 0.61138(15) 0.60404(11) 0.0181(7) Uani 1 1 d . . . . .
H28 H 0.2527 0.5967 0.6298 0.022 Uiso 1 1 calc R . . . .
C29 C 0.1678(3) 0.59978(15) 0.58073(11) 0.0193(8) Uani 1 1 d . . . . .
H29 H 0.1175 0.5784 0.5913 0.023 Uiso 1 1 calc R . . . .
C30 C 0.1617(3) 0.62001(15) 0.54170(11) 0.0172(7) Uani 1 1 d . . . . .
H30 H 0.1084 0.6110 0.5260 0.021 Uiso 1 1 calc R . . . .
C31 C 0.2353(2) 0.65367(14) 0.52610(10) 0.0140(7) Uani 1 1 d . . . . .
C32 C 0.3144(2) 0.66583(14) 0.55061(10) 0.0142(7) Uani 1 1 d . . . . .
C33 C 0.2303(2) 0.67865(15) 0.48519(10) 0.0142(7) Uani 1 1 d . . . . .
C34 C 0.2078(3) 0.73491(15) 0.47889(10) 0.0157(7) Uani 1 1 d . . . . .
C35 C 0.2024(2) 0.75832(15) 0.44108(10) 0.0150(7) Uani 1 1 d . . . . .
C36 C 0.2197(2) 0.72602(15) 0.40646(10) 0.0145(7) Uani 1 1 d . . . . .
C37 C 0.2429(3) 0.66912(15) 0.41285(10) 0.0159(7) Uani 1 1 d . . . . .
C38 C 0.2487(3) 0.64649(15) 0.45082(10) 0.0171(7) Uani 1 1 d . . . . .
C39 C 0.2079(2) 0.73057(15) 0.33546(10) 0.0137(7) Uani 1 1 d . . . . .
H39 H 0.2065 0.6912 0.3340 0.016 Uiso 1 1 calc R . . . .
C40 C 0.2032(2) 0.76303(15) 0.29903(10) 0.0140(7) Uani 1 1 d . . . . .
C41 C 0.1997(2) 0.82330(15) 0.29988(10) 0.0134(7) Uani 1 1 d . . . . .
C42 C 0.1964(2) 0.85404(15) 0.26343(11) 0.0165(7) Uani 1 1 d . . . . .
C43 C 0.2019(2) 0.82307(15) 0.22826(10) 0.0149(7) Uani 1 1 d . . . . .
H43 H 0.2024 0.8431 0.2043 0.018 Uiso 1 1 calc R . . . .
C44 C 0.2068(2) 0.76356(15) 0.22626(10) 0.0151(7) Uani 1 1 d . . . . .
C45 C 0.2057(2) 0.73426(15) 0.26219(10) 0.0134(7) Uani 1 1 d . . . . .
H45 H 0.2067 0.6948 0.2619 0.016 Uiso 1 1 calc R . . . .
C46 C 0.2117(2) 0.73508(15) 0.18607(10) 0.0143(7) Uani 1 1 d . . . . .
C47 C 0.1753(2) 0.76282(15) 0.15207(11) 0.0159(7) Uani 1 1 d . . . . .
H47 H 0.1463 0.7982 0.1550 0.019 Uiso 1 1 calc R . . . .
C48 C 0.1815(2) 0.73883(15) 0.11426(10) 0.0163(7) Uani 1 1 d . . . . .
H48 H 0.1620 0.7597 0.0921 0.020 Uiso 1 1 calc R . . . .
C49 C 0.2162(2) 0.68464(15) 0.10921(10) 0.0160(7) Uani 1 1 d . . . . .
H49 H 0.2175 0.6685 0.0838 0.019 Uiso 1 1 calc R . . . .
C50 C 0.2496(2) 0.65375(15) 0.14226(10) 0.0152(7) Uani 1 1 d . . . . .
C51 C 0.2518(3) 0.68151(15) 0.17940(10) 0.0148(7) Uani 1 1 d . . . . .
C52 C 0.2782(3) 0.59131(16) 0.14138(10) 0.0179(7) Uani 1 1 d . . . . .
C53 C 0.2940(3) 0.56951(16) 0.09866(11) 0.0208(8) Uani 1 1 d . . . . .
H53A H 0.3457 0.5903 0.0864 0.031 Uiso 1 1 calc GR . . . .
H53B H 0.2359 0.5747 0.0834 0.031 Uiso 1 1 calc GR . . . .
H53C H 0.3102 0.5299 0.0994 0.031 Uiso 1 1 calc GR . . . .
C54 C 0.1948(3) 0.55647(16) 0.16026(12) 0.0213(8) Uani 1 1 d . . . . .
H54A H 0.2113 0.5169 0.1600 0.032 Uiso 1 1 calc GR . . . .
H54B H 0.1367 0.5623 0.1451 0.032 Uiso 1 1 calc GR . . . .
H54C H 0.1847 0.5687 0.1874 0.032 Uiso 1 1 calc GR . . . .
C55 C 0.3504(3) 0.94608(15) 0.45121(11) 0.0174(7) Uani 1 1 d . . . . .
C56 C 0.3347(3) 0.97737(17) 0.49100(12) 0.0266(9) Uani 1 1 d . . . . .
H56A H 0.2864 0.9580 0.5064 0.040 Uiso 1 1 calc GR . . . .
H56B H 0.3138 1.0155 0.4857 0.040 Uiso 1 1 calc GR . . . .
H56C H 0.3942 0.9782 0.5057 0.040 Uiso 1 1 calc GR . . . .
C57 C 0.4221(3) 0.98113(16) 0.42610(12) 0.0228(8) Uani 1 1 d . . . . .
H57A H 0.4835 0.9823 0.4394 0.034 Uiso 1 1 calc GR . . . .
H57B H 0.3979 1.0190 0.4230 0.034 Uiso 1 1 calc GR . . . .
H57C H 0.4296 0.9639 0.4002 0.034 Uiso 1 1 calc GR . . . .
C58 C 0.2525(3) 0.94401(16) 0.42916(11) 0.0194(8) Uani 1 1 d . . . . .
H58A H 0.2603 0.9247 0.4041 0.029 Uiso 1 1 calc GR . . . .
H58B H 0.2302 0.9820 0.4244 0.029 Uiso 1 1 calc GR . . . .
H58C H 0.2062 0.9241 0.4453 0.029 Uiso 1 1 calc GR . . . .
C59 C 0.4077(3) 0.65051(17) 0.65691(11) 0.0205(8) Uani 1 1 d . . . . .
H59A H 0.4678 0.6599 0.6696 0.031 Uiso 1 1 calc GR . . . .
H59B H 0.3918 0.6116 0.6624 0.031 Uiso 1 1 calc GR . . . .
H59C H 0.3576 0.6747 0.6671 0.031 Uiso 1 1 calc GR . . . .
C60 C 0.4974(3) 0.61885(16) 0.59587(11) 0.0196(8) Uani 1 1 d . . . . .
H60A H 0.5568 0.6265 0.6097 0.029 Uiso 1 1 calc GR . . . .
H60B H 0.5063 0.6252 0.5677 0.029 Uiso 1 1 calc GR . . . .
H60C H 0.4789 0.5801 0.6003 0.029 Uiso 1 1 calc GR . . . .
C61 C 0.1871(3) 0.91914(16) 0.26362(11) 0.0213(8) Uani 1 1 d . . . . .
C62 C 0.2746(3) 0.94620(19) 0.28423(14) 0.0326(10) Uani 1 1 d . . . . .
H62A H 0.3324 0.9361 0.2700 0.049 Uiso 1 1 calc GR . . . .
H62B H 0.2788 0.9327 0.3113 0.049 Uiso 1 1 calc GR . . . .
H62C H 0.2674 0.9867 0.2843 0.049 Uiso 1 1 calc GR . . . .
C63 C 0.0924(3) 0.93676(18) 0.28479(13) 0.0308(10) Uani 1 1 d . . . . .
H63A H 0.0852 0.9772 0.2835 0.046 Uiso 1 1 calc GR . . . .
H63B H 0.0946 0.9251 0.3123 0.046 Uiso 1 1 calc GR . . . .
H63C H 0.0385 0.9189 0.2718 0.046 Uiso 1 1 calc GR . . . .
C64 C 0.1823(4) 0.94315(17) 0.22099(12) 0.0296(10) Uani 1 1 d . . . . .
H64A H 0.2416 0.9350 0.2073 0.044 Uiso 1 1 calc GR . . . .
H64B H 0.1728 0.9835 0.2222 0.044 Uiso 1 1 calc GR . . . .
H64C H 0.1294 0.9260 0.2069 0.044 Uiso 1 1 calc GR . . . .
C65 C 0.5097(4) 0.5474(2) 0.45174(15) 0.0391(11) Uani 1 1 d . . . . .
H65 H 0.4793 0.5474 0.4253 0.047 Uiso 1 1 calc R . . . .
Cl1 Cl 0.5418(3) 0.61049(14) 0.47040(11) 0.1438(12) Uani 1 1 d . . . . .
Cl2 Cl 0.4647(4) 0.5071(2) 0.4840(2) 0.219(2) Uani 1 1 d . . . . .
Cl3 Cl 0.5944(5) 0.4972(2) 0.4602(2) 0.243(3) Uani 1 1 d . . . . .
F1 F 0.46515(18) 0.57647(9) 0.30725(6) 0.0258(5) Uani 1 1 d . . . . .
F2 F 0.46516(17) 0.64029(9) 0.37165(6) 0.0241(5) Uani 1 1 d . . . . .
F3 F 0.44185(16) 0.80426(9) 0.28973(6) 0.0205(5) Uani 1 1 d . . . . .
F4 F 0.44597(16) 0.73880(9) 0.22497(6) 0.0223(5) Uani 1 1 d . . . . .
F5 F 0.18938(16) 0.76890(9) 0.51054(6) 0.0220(5) Uani 1 1 d . . . . .
F6 F 0.18036(16) 0.81338(8) 0.43709(6) 0.0204(5) Uani 1 1 d . . . . .
F7 F 0.26090(17) 0.63404(9) 0.38173(6) 0.0249(5) Uani 1 1 d . . . . .
F8 F 0.27414(17) 0.59184(9) 0.45465(6) 0.0241(5) Uani 1 1 d . . . . .
N1 N 0.4423(2) 0.76474(12) 0.36475(8) 0.0136(6) Uani 1 1 d . . . . .
N2 N 0.2139(2) 0.75455(12) 0.37003(9) 0.0150(6) Uani 1 1 d . . . . .
O1 O 0.29743(18) 0.65439(10) 0.21174(7) 0.0161(5) Uani 1 1 d . . . . .
O2 O 0.38432(17) 0.70119(10) 0.53431(7) 0.0145(5) Uani 1 1 d . . . . .
O3 O 0.39603(19) 0.86704(11) 0.38808(7) 0.0179(5) Uani 1 1 d . . . . .
H3A H 0.4021 0.8404 0.3725 0.027 Uiso 1 1 calc GR . . . .
O4 O 0.1987(2) 0.85149(11) 0.33468(7) 0.0201(6) Uani 1 1 d . . . . .
H4A H 0.2048 0.8290 0.3532 0.030 Uiso 1 1 calc GR . . . .

loop_
_atom_site_aniso_label
_atom_site_aniso_U_11
_atom_site_aniso_U_22
_atom_site_aniso_U_33
_atom_site_aniso_U_23
_atom_site_aniso_U_13
_atom_site_aniso_U_12
C1 0.0208(18) 0.0181(17) 0.0098(17) 0.0009(13) 0.0007(14) 0.0006(14)
C2 0.0253(19) 0.0199(18) 0.0109(17) -0.0050(14) 0.0019(14) 0.0032(15)
C3 0.025(2) 0.029(2) 0.0159(19) -0.0048(15) 0.0003(16) 0.0112(16)
C4 0.024(2) 0.031(2) 0.0148(19) -0.0019(16) -0.0051(15) 0.0075(16)
C5 0.0230(19) 0.0211(18) 0.0118(17) -0.0021(14) 0.0001(14) 0.0046(15)
C6 0.0200(18) 0.0154(16) 0.0094(16) 0.0001(13) 0.0022(13) 0.0037(14)
C7 0.0143(17) 0.031(2) 0.0088(16) -0.0048(14) -0.0022(13) 0.0024(15)
C8 0.0185(18) 0.0200(18) 0.0149(18) -0.0014(14) -0.0042(14) 0.0005(14)
C9 0.0161(17) 0.0264(19) 0.0058(16) 0.0028(13) -0.0012(13) -0.0026(14)
C10 0.0111(16) 0.0253(19) 0.0118(17) -0.0034(14) 0.0004(13) 0.0007(14)
C11 0.0136(16) 0.0206(17) 0.0084(16) -0.0009(13) 0.0000(13) -0.0014(14)
C12 0.0148(17) 0.0267(19) 0.0057(16) 0.0020(13) -0.0016(13) 0.0002(14)
C13 0.0146(16) 0.0172(17) 0.0102(16) -0.0005(13) 0.0006(13) 0.0003(13)
C14 0.0108(16) 0.0254(18) 0.0067(16) -0.0010(13) 0.0014(13) -0.0030(14)
C15 0.0092(15) 0.0250(18) 0.0057(15) 0.0029(13) 0.0006(12) -0.0028(13)
C16 0.0154(17) 0.0188(17) 0.0092(16) 0.0005(13) -0.0011(13) -0.0005(13)
C17 0.0130(16) 0.0226(18) 0.0115(17) -0.0064(14) 0.0006(13) -0.0023(14)
C18 0.0077(15) 0.0212(17) 0.0094(16) 0.0025(13) 0.0005(12) -0.0032(13)
C19 0.0151(17) 0.0155(16) 0.0111(17) 0.0004(13) -0.0010(13) -0.0001(13)
C20 0.0132(16) 0.0188(17) 0.0127(17) -0.0017(13) 0.0007(13) -0.0001(13)
C21 0.0124(16) 0.0229(18) 0.0102(16) 0.0001(13) -0.0008(13) -0.0004(14)
C22 0.0159(17) 0.0252(19) 0.0106(17) -0.0055(14) -0.0046(14) 0.0053(14)
C23 0.0168(17) 0.029(2) 0.0070(16) 0.0008(14) -0.0029(13) 0.0030(15)
C24 0.0118(16) 0.0262(19) 0.0089(16) 0.0014(14) 0.0026(13) 0.0018(14)
C25 0.0100(15) 0.0211(18) 0.0101(16) -0.0018(13) 0.0016(12) 0.0022(13)
C26 0.0173(17) 0.0226(18) 0.0107(17) 0.0034(14) -0.0004(14) 0.0017(14)
C27 0.0186(17) 0.0161(16) 0.0105(16) -0.0009(13) -0.0014(13) 0.0024(14)
C28 0.0208(18) 0.0194(17) 0.0141(17) 0.0029(14) 0.0012(15) 0.0030(15)
C29 0.0179(18) 0.0220(18) 0.0180(19) 0.0045(14) 0.0025(15) -0.0042(14)
C30 0.0155(17) 0.0217(18) 0.0143(18) -0.0004(14) -0.0037(14) -0.0017(14)
C31 0.0153(17) 0.0141(16) 0.0125(17) 0.0011(13) -0.0008(13) 0.0010(13)
C32 0.0174(17) 0.0137(16) 0.0114(17) -0.0011(13) 0.0036(13) -0.0005(13)
C33 0.0099(16) 0.0237(18) 0.0091(16) 0.0001(13) -0.0007(13) -0.0015(13)
C34 0.0164(17) 0.0231(18) 0.0078(16) -0.0028(13) -0.0005(13) -0.0029(14)
C35 0.0131(16) 0.0203(18) 0.0116(17) 0.0005(13) 0.0001(13) -0.0029(13)
C36 0.0094(15) 0.0248(18) 0.0094(16) 0.0016(14) -0.0011(13) -0.0028(13)
C37 0.0165(17) 0.0227(18) 0.0085(16) -0.0040(13) 0.0006(13) -0.0029(14)
C38 0.0183(18) 0.0202(18) 0.0128(17) 0.0003(14) -0.0019(14) -0.0028(14)
C39 0.0130(16) 0.0143(16) 0.0136(17) 0.0009(13) 0.0025(13) 0.0016(13)
C40 0.0099(15) 0.0232(18) 0.0088(16) 0.0038(13) 0.0008(13) -0.0003(13)
C41 0.0093(15) 0.0206(17) 0.0103(17) -0.0015(13) 0.0013(13) 0.0019(13)
C42 0.0124(16) 0.0229(18) 0.0141(18) 0.0000(14) 0.0029(13) -0.0007(14)
C43 0.0120(16) 0.0247(18) 0.0080(16) 0.0034(13) 0.0003(13) 0.0024(14)
C44 0.0126(16) 0.0226(18) 0.0101(17) 0.0001(14) 0.0024(13) 0.0027(13)
C45 0.0137(16) 0.0165(17) 0.0101(16) -0.0005(13) 0.0013(13) 0.0004(13)
C46 0.0130(16) 0.0205(17) 0.0093(16) -0.0006(13) 0.0006(13) -0.0036(13)
C47 0.0152(17) 0.0183(17) 0.0143(17) 0.0016(14) 0.0000(14) -0.0011(14)
C48 0.0137(16) 0.0249(18) 0.0104(17) 0.0038(14) -0.0031(13) -0.0026(14)
C49 0.0163(17) 0.0249(18) 0.0069(16) 0.0003(14) -0.0006(13) -0.0040(14)
C50 0.0134(16) 0.0223(18) 0.0098(16) -0.0017(13) -0.0013(13) -0.0024(14)
C51 0.0168(17) 0.0207(17) 0.0070(16) 0.0039(13) -0.0025(13) -0.0018(14)
C52 0.0213(19) 0.0243(18) 0.0081(16) -0.0023(14) 0.0000(14) -0.0024(15)
C53 0.028(2) 0.0239(19) 0.0110(18) -0.0030(14) -0.0025(15) -0.0015(16)
C54 0.0246(19) 0.0229(19) 0.0165(19) 0.0015(15) 0.0018(15) -0.0025(15)
C55 0.0200(18) 0.0208(18) 0.0114(17) 0.0001(14) 0.0002(14) 0.0023(14)
C56 0.040(2) 0.023(2) 0.016(2) 0.0001(15) -0.0045(17) 0.0123(17)
C57 0.0235(19) 0.0196(18) 0.025(2) 0.0039(15) -0.0023(16) -0.0006(15)
C58 0.0191(18) 0.0206(18) 0.0186(19) -0.0007(15) -0.0051(15) 0.0040(15)
C59 0.0171(18) 0.031(2) 0.0130(18) 0.0054(15) 0.0002(14) 0.0007(15)
C60 0.0204(18) 0.0216(19) 0.0170(18) 0.0046(14) 0.0007(15) 0.0042(15)
C61 0.031(2) 0.0198(18) 0.0126(18) 0.0003(14) 0.0062(15) 0.0003(16)
C62 0.042(3) 0.028(2) 0.028(2) 0.0004(18) 0.0017(19) -0.0098(19)
C63 0.040(2) 0.027(2) 0.026(2) 0.0012(17) 0.0096(19) 0.0105(19)
C64 0.052(3) 0.0186(19) 0.018(2) 0.0032(15) 0.0053(18) 0.0027(18)
C65 0.041(3) 0.049(3) 0.028(2) 0.010(2) -0.005(2) -0.001(2)
Cl1 0.178(3) 0.117(2) 0.137(3) 0.0178(19) 0.020(2) 0.007(2)
Cl2 0.205(5) 0.190(5) 0.262(7) 0.034(4) -0.048(4) -0.012(4)
Cl3 0.254(6) 0.168(4) 0.306(8) -0.023(4) 0.082(6) -0.012(4)
F1 0.0421(14) 0.0194(11) 0.0159(11) -0.0025(9) -0.0079(10) 0.0020(10)
F2 0.0415(14) 0.0220(11) 0.0089(10) 0.0024(8) -0.0036(9) -0.0025(10)
F3 0.0295(12) 0.0206(11) 0.0114(10) 0.0007(8) 0.0010(9) 0.0020(9)
F4 0.0335(12) 0.0286(12) 0.0047(9) 0.0015(8) -0.0006(8) 0.0008(9)
F5 0.0328(12) 0.0236(11) 0.0095(10) -0.0036(8) 0.0001(9) 0.0035(9)
F6 0.0302(12) 0.0171(10) 0.0140(11) 0.0019(8) -0.0013(9) 0.0039(9)
F7 0.0397(13) 0.0248(11) 0.0102(10) -0.0028(8) 0.0027(9) 0.0063(10)
F8 0.0378(13) 0.0170(10) 0.0175(11) 0.0004(8) 0.0023(9) 0.0036(9)
N1 0.0131(14) 0.0202(15) 0.0074(14) -0.0010(11) -0.0002(11) -0.0031(11)
N2 0.0140(14) 0.0199(15) 0.0112(15) 0.0034(11) -0.0003(11) -0.0010(12)
O1 0.0185(12) 0.0218(13) 0.0078(12) -0.0007(10) 0.0003(9) 0.0049(10)
O2 0.0155(12) 0.0221(13) 0.0060(11) 0.0015(9) 0.0004(9) -0.0054(10)
O3 0.0293(14) 0.0201(12) 0.0041(11) -0.0005(9) -0.0013(10) 0.0035(11)
O4 0.0318(15) 0.0216(13) 0.0069(12) -0.0003(10) 0.0017(11) 0.0018(11)

loop_
_atom_type_symbol
_atom_type_description
_atom_type_scat_dispersion_real
_atom_type_scat_dispersion_imag
_atom_type_scat_source
C C 0.0033 0.0016 'International Tables Vol C Tables 4.2.6.8 and 6.1.1.4'
H H 0.0000 0.0000 'International Tables Vol C Tables 4.2.6.8 and 6.1.1.4'
Cl Cl 0.1484 0.1585 'International Tables Vol C Tables 4.2.6.8 and 6.1.1.4'
F F 0.0171 0.0103 'International Tables Vol C Tables 4.2.6.8 and 6.1.1.4'
N N 0.0061 0.0033 'International Tables Vol C Tables 4.2.6.8 and 6.1.1.4'
O O 0.0106 0.0060 'International Tables Vol C Tables 4.2.6.8 and 6.1.1.4'

loop_
_geom_angle_atom_site_label_1
_geom_angle_atom_site_label_2
_geom_angle_atom_site_label_3
_geom_angle
_geom_angle_site_symmetry_1
_geom_angle_site_symmetry_3
_geom_angle_publ_flag
C2 C1 C52 125.1(3) . . ?
C6 C1 C2 117.6(3) . . ?
C6 C1 C52 117.2(3) . . ?
C1 C2 H2 119.6 . . ?
C3 C2 C1 120.8(3) . . ?
C3 C2 H2 119.6 . . ?
C2 C3 H3 119.9 . . ?
C4 C3 C2 120.2(3) . . ?
C4 C3 H3 119.9 . . ?
C3 C4 H4 119.6 . . ?
C3 C4 C5 120.7(4) . . ?
C5 C4 H4 119.6 . . ?
C4 C5 C6 118.0(3) . . ?
C4 C5 C7 121.8(3) . . ?
C6 C5 C7 120.1(3) . . ?
C1 C6 C5 122.6(3) . . ?
O1 C6 C1 120.4(3) . . ?
O1 C6 C5 116.9(3) . . ?
C8 C7 C5 121.5(3) . . ?
C8 C7 C12 116.0(3) . . ?
C12 C7 C5 122.5(3) . . ?
C9 C8 C7 122.2(3) . . ?
F1 C8 C7 119.8(3) . . ?
F1 C8 C9 117.9(3) . . ?
C8 C9 C10 122.0(3) . . ?
F2 C9 C8 117.3(3) . . ?
F2 C9 C10 120.7(3) . . ?
C9 C10 N1 127.8(3) . . ?
C11 C10 C9 115.5(3) . . ?
C11 C10 N1 116.5(3) . . ?
C12 C11 C10 122.2(3) . . ?
F3 C11 C10 118.9(3) . . ?
F3 C11 C12 118.9(3) . . ?
C11 C12 C7 122.1(3) . . ?
F4 C12 C7 119.6(3) . . ?
F4 C12 C11 118.3(3) . . ?
C14 C13 H13 119.4 . . ?
N1 C13 H13 119.4 . . ?
N1 C13 C14 121.2(3) . . ?
C15 C14 C13 122.3(3) . . ?
C19 C14 C13 117.3(3) . . ?
C19 C14 C15 120.4(3) . . ?
C14 C15 C16 120.4(3) . . ?
O3 C15 C14 120.8(3) . . ?
O3 C15 C16 118.8(3) . . ?
C15 C16 C55 121.7(3) . . ?
C17 C16 C15 116.0(3) . . ?
C17 C16 C55 122.3(3) . . ?
C16 C17 H17 117.6 . . ?
C18 C17 C16 124.9(3) . . ?
C18 C17 H17 117.6 . . ?
C17 C18 C20 120.1(3) . . ?
C19 C18 C17 117.4(3) . . ?
C19 C18 C20 122.5(3) . . ?
C14 C19 H19 119.6 . . ?
C18 C19 C14 120.9(3) . . ?
C18 C19 H19 119.6 . . ?
C21 C20 C18 120.7(3) . . ?
C25 C20 C18 122.8(3) . . ?
C25 C20 C21 116.5(3) . . ?
C20 C21 H21 119.5 . . ?
C22 C21 C20 120.9(3) . . ?
C22 C21 H21 119.5 . . ?
C21 C22 H22 119.6 . . ?
C23 C22 C21 120.7(3) . . ?
C23 C22 H22 119.6 . . ?
C22 C23 H23 119.7 . . ?
C22 C23 C24 120.7(3) . . ?
C24 C23 H23 119.7 . . ?
C23 C24 C26 124.1(3) . . ?
C25 C24 C23 117.4(3) . . ?
C25 C24 C26 118.4(3) . . ?
C24 C25 C20 123.6(3) . . ?
C24 C25 O2 119.5(3) . . ?
O2 C25 C20 116.9(3) . . ?
C24 C26 C60 109.2(3) . . ?
C27 C26 C24 106.0(3) . . ?
C27 C26 C60 107.6(3) . . ?
C59 C26 C24 112.3(3) . . ?
C59 C26 C27 112.8(3) . . ?
C59 C26 C60 108.7(3) . . ?
C28 C27 C26 125.1(3) . . ?
C32 C27 C26 117.3(3) . . ?
C32 C27 C28 117.6(3) . . ?
C27 C28 H28 119.6 . . ?
C29 C28 C27 120.8(3) . . ?
C29 C28 H28 119.6 . . ?
C28 C29 H29 119.8 . . ?
C28 C29 C30 120.4(3) . . ?
C30 C29 H29 119.8 . . ?
C29 C30 H30 119.9 . . ?
C29 C30 C31 120.1(3) . . ?
C31 C30 H30 119.9 . . ?
C30 C31 C32 118.1(3) . . ?
C30 C31 C33 122.3(3) . . ?
C32 C31 C33 119.6(3) . . ?
C27 C32 C31 123.0(3) . . ?
C27 C32 O2 121.0(3) . . ?
O2 C32 C31 116.1(3) . . ?
C34 C33 C31 122.1(3) . . ?
C34 C33 C38 115.9(3) . . ?
C38 C33 C31 122.0(3) . . ?
C33 C34 C35 122.4(3) . . ?
F5 C34 C33 119.6(3) . . ?
F5 C34 C35 118.0(3) . . ?
C34 C35 C36 121.8(3) . . ?
F6 C35 C34 119.4(3) . . ?
F6 C35 C36 118.8(3) . . ?
C37 C36 C35 115.7(3) . . ?
N2 C36 C35 116.6(3) . . ?
N2 C36 C37 127.7(3) . . ?
C38 C37 C36 121.8(3) . . ?
F7 C37 C36 120.8(3) . . ?
F7 C37 C38 117.4(3) . . ?
C37 C38 C33 122.3(3) . . ?
F8 C38 C33 119.3(3) . . ?
F8 C38 C37 118.3(3) . . ?
C40 C39 H39 119.1 . . ?
N2 C39 H39 119.1 . . ?
N2 C39 C40 121.9(3) . . ?
C41 C40 C39 121.0(3) . . ?
C45 C40 C39 118.9(3) . . ?
C45 C40 C41 120.0(3) . . ?
C42 C41 C40 119.6(3) . . ?
O4 C41 C40 120.9(3) . . ?
O4 C41 C42 119.5(3) . . ?
C41 C42 C61 120.5(3) . . ?
C43 C42 C41 117.2(3) . . ?
C43 C42 C61 122.2(3) . . ?
C42 C43 H43 117.7 . . ?
C42 C43 C44 124.7(3) . . ?
C44 C43 H43 117.7 . . ?
C43 C44 C46 119.4(3) . . ?
C45 C44 C43 117.1(3) . . ?
C45 C44 C46 123.5(3) . . ?
C40 C45 H45 119.4 . . ?
C44 C45 C40 121.3(3) . . ?
C44 C45 H45 119.4 . . ?
C47 C46 C44 119.9(3) . . ?
C51 C46 C44 124.3(3) . . ?
C51 C46 C47 115.7(3) . . ?
C46 C47 H47 119.2 . . ?
C48 C47 C46 121.7(3) . . ?
C48 C47 H47 119.2 . . ?
C47 C48 H48 119.6 . . ?
C49 C48 C47 120.8(3) . . ?
C49 C48 H48 119.6 . . ?
C48 C49 H49 120.0 . . ?
C48 C49 C50 120.1(3) . . ?
C50 C49 H49 120.0 . . ?
C49 C50 C51 117.5(3) . . ?
C49 C50 C52 124.9(3) . . ?
C51 C50 C52 117.5(3) . . ?
C46 C51 C50 123.6(3) . . ?
C46 C51 O1 117.8(3) . . ?
C50 C51 O1 118.5(3) . . ?
C1 C52 C50 106.5(3) . . ?
C1 C52 C53 112.2(3) . . ?
C1 C52 C54 109.9(3) . . ?
C50 C52 C53 112.2(3) . . ?
C50 C52 C54 108.0(3) . . ?
C53 C52 C54 107.9(3) . . ?
C52 C53 H53A 109.5 . . ?
C52 C53 H53B 109.5 . . ?
C52 C53 H53C 109.5 . . ?
H53A C53 H53B 109.5 . . ?
H53A C53 H53C 109.5 . . ?
H53B C53 H53C 109.5 . . ?
C52 C54 H54A 109.5 . . ?
C52 C54 H54B 109.5 . . ?
C52 C54 H54C 109.5 . . ?
H54A C54 H54B 109.5 . . ?
H54A C54 H54C 109.5 . . ?
H54B C54 H54C 109.5 . . ?
C16 C55 C56 111.0(3) . . ?
C16 C55 C57 110.6(3) . . ?
C16 C55 C58 110.8(3) . . ?
C56 C55 C57 107.8(3) . . ?
C56 C55 C58 107.7(3) . . ?
C57 C55 C58 108.8(3) . . ?
C55 C56 H56A 109.5 . . ?
C55 C56 H56B 109.5 . . ?
C55 C56 H56C 109.5 . . ?
H56A C56 H56B 109.5 . . ?
H56A C56 H56C 109.5 . . ?
H56B C56 H56C 109.5 . . ?
C55 C57 H57A 109.5 . . ?
C55 C57 H57B 109.5 . . ?
C55 C57 H57C 109.5 . . ?
H57A C57 H57B 109.5 . . ?
H57A C57 H57C 109.5 . . ?
H57B C57 H57C 109.5 . . ?
C55 C58 H58A 109.5 . . ?
C55 C58 H58B 109.5 . . ?
C55 C58 H58C 109.5 . . ?
H58A C58 H58B 109.5 . . ?
H58A C58 H58C 109.5 . . ?
H58B C58 H58C 109.5 . . ?
C26 C59 H59A 109.5 . . ?
C26 C59 H59B 109.5 . . ?
C26 C59 H59C 109.5 . . ?
H59A C59 H59B 109.5 . . ?
H59A C59 H59C 109.5 . . ?
H59B C59 H59C 109.5 . . ?
C26 C60 H60A 109.5 . . ?
C26 C60 H60B 109.5 . . ?
C26 C60 H60C 109.5 . . ?
H60A C60 H60B 109.5 . . ?
H60A C60 H60C 109.5 . . ?
H60B C60 H60C 109.5 . . ?
C42 C61 C63 109.9(3) . . ?
C62 C61 C42 110.5(3) . . ?
C62 C61 C63 110.6(3) . . ?
C62 C61 C64 107.3(3) . . ?
C64 C61 C42 111.5(3) . . ?
C64 C61 C63 106.8(3) . . ?
C61 C62 H62A 109.5 . . ?
C61 C62 H62B 109.5 . . ?
C61 C62 H62C 109.5 . . ?
H62A C62 H62B 109.5 . . ?
H62A C62 H62C 109.5 . . ?
H62B C62 H62C 109.5 . . ?
C61 C63 H63A 109.5 . . ?
C61 C63 H63B 109.5 . . ?
C61 C63 H63C 109.5 . . ?
H63A C63 H63B 109.5 . . ?
H63A C63 H63C 109.5 . . ?
H63B C63 H63C 109.5 . . ?
C61 C64 H64A 109.5 . . ?
C61 C64 H64B 109.5 . . ?
C61 C64 H64C 109.5 . . ?
H64A C64 H64B 109.5 . . ?
H64A C64 H64C 109.5 . . ?
H64B C64 H64C 109.5 . . ?
Cl1 C65 H65 116.8 . . ?
Cl1 C65 Cl3 112.1(4) . . ?
Cl2 C65 H65 116.8 . . ?
Cl2 C65 Cl1 112.9(4) . . ?
Cl2 C65 Cl3 74.7(4) . . ?
Cl3 C65 H65 116.8 . . ?
C65 Cl2 Cl3 145.1(5) . 5_666 ?
Cl2 Cl2 C65 111.8(6) 5_666 . ?
Cl2 Cl2 Cl3 66.0(5) 5_666 5_666 ?
C65 Cl3 Cl2 84.8(3) . 5_666 ?
C13 N1 C10 123.2(3) . . ?
C39 N2 C36 125.1(3) . . ?
C6 O1 C51 115.1(3) . . ?
C32 O2 C25 114.9(3) . . ?
C15 O3 H3A 109.5 . . ?
C41 O4 H4A 109.5 . . ?

loop_
_geom_bond_atom_site_label_1
_geom_bond_atom_site_label_2
_geom_bond_distance
_geom_bond_site_symmetry_2
_geom_bond_publ_flag
C1 C2 1.393(5) . ?
C1 C6 1.392(5) . ?
C1 C52 1.520(5) . ?
C2 H2 0.9300 . ?
C2 C3 1.393(5) . ?
C3 H3 0.9300 . ?
C3 C4 1.385(5) . ?
C4 H4 0.9300 . ?
C4 C5 1.386(5) . ?
C5 C6 1.399(5) . ?
C5 C7 1.499(5) . ?
C6 O1 1.388(4) . ?
C7 C8 1.387(5) . ?
C7 C12 1.398(5) . ?
C8 C9 1.378(5) . ?
C8 F1 1.336(4) . ?
C9 C10 1.405(5) . ?
C9 F2 1.355(4) . ?
C10 C11 1.397(5) . ?
C10 N1 1.405(4) . ?
C11 C12 1.376(5) . ?
C11 F3 1.338(4) . ?
C12 F4 1.341(4) . ?
C13 H13 0.9300 . ?
C13 C14 1.461(5) . ?
C13 N1 1.283(4) . ?
C14 C15 1.407(5) . ?
C14 C19 1.404(5) . ?
C15 C16 1.428(5) . ?
C15 O3 1.353(4) . ?
C16 C17 1.400(5) . ?
C16 C55 1.529(5) . ?
C17 H17 0.9300 . ?
C17 C18 1.398(5) . ?
C18 C19 1.390(5) . ?
C18 C20 1.484(5) . ?
C19 H19 0.9300 . ?
C20 C21 1.403(5) . ?
C20 C25 1.404(5) . ?
C21 H21 0.9300 . ?
C21 C22 1.388(5) . ?
C22 H22 0.9300 . ?
C22 C23 1.376(5) . ?
C23 H23 0.9300 . ?
C23 C24 1.401(5) . ?
C24 C25 1.390(5) . ?
C24 C26 1.536(5) . ?
C25 O2 1.394(4) . ?
C26 C27 1.533(5) . ?
C26 C59 1.524(5) . ?
C26 C60 1.554(5) . ?
C27 C28 1.395(5) . ?
C27 C32 1.388(5) . ?
C28 H28 0.9300 . ?
C28 C29 1.391(5) . ?
C29 H29 0.9300 . ?
C29 C30 1.391(5) . ?
C30 H30 0.9300 . ?
C30 C31 1.393(5) . ?
C31 C32 1.397(5) . ?
C31 C33 1.490(5) . ?
C32 O2 1.388(4) . ?
C33 C34 1.378(5) . ?
C33 C38 1.400(5) . ?
C34 C35 1.381(5) . ?
C34 F5 1.351(4) . ?
C35 C36 1.406(5) . ?
C35 F6 1.340(4) . ?
C36 C37 1.395(5) . ?
C36 N2 1.393(4) . ?
C37 C38 1.379(5) . ?
C37 F7 1.352(4) . ?
C38 F8 1.341(4) . ?
C39 H39 0.9300 . ?
C39 C40 1.439(5) . ?
C39 N2 1.289(5) . ?
C40 C41 1.422(5) . ?
C40 C45 1.406(5) . ?
C41 C42 1.418(5) . ?
C41 O4 1.339(4) . ?
C42 C43 1.385(5) . ?
C42 C61 1.540(5) . ?
C43 H43 0.9300 . ?
C43 C44 1.406(5) . ?
C44 C45 1.385(5) . ?
C44 C46 1.503(5) . ?
C45 H45 0.9300 . ?
C46 C47 1.404(5) . ?
C46 C51 1.397(5) . ?
C47 H47 0.9300 . ?
C47 C48 1.387(5) . ?
C48 H48 0.9300 . ?
C48 C49 1.375(5) . ?
C49 H49 0.9300 . ?
C49 C50 1.401(5) . ?
C50 C51 1.403(5) . ?
C50 C52 1.525(5) . ?
C51 O1 1.406(4) . ?
C52 C53 1.533(5) . ?
C52 C54 1.551(5) . ?
C53 H53A 0.9600 . ?
C53 H53B 0.9600 . ?
C53 H53C 0.9600 . ?
C54 H54A 0.9600 . ?
C54 H54B 0.9600 . ?
C54 H54C 0.9600 . ?
C55 C56 1.536(5) . ?
C55 C57 1.540(5) . ?
C55 C58 1.543(5) . ?
C56 H56A 0.9600 . ?
C56 H56B 0.9600 . ?
C56 H56C 0.9600 . ?
C57 H57A 0.9600 . ?
C57 H57B 0.9600 . ?
C57 H57C 0.9600 . ?
C58 H58A 0.9600 . ?
C58 H58B 0.9600 . ?
C58 H58C 0.9600 . ?
C59 H59A 0.9600 . ?
C59 H59B 0.9600 . ?
C59 H59C 0.9600 . ?
C60 H60A 0.9600 . ?
C60 H60B 0.9600 . ?
C60 H60C 0.9600 . ?
C61 C62 1.532(6) . ?
C61 C63 1.547(6) . ?
C61 C64 1.534(5) . ?
C62 H62A 0.9600 . ?
C62 H62B 0.9600 . ?
C62 H62C 0.9600 . ?
C63 H63A 0.9600 . ?
C63 H63B 0.9600 . ?
C63 H63C 0.9600 . ?
C64 H64A 0.9600 . ?
C64 H64B 0.9600 . ?
C64 H64C 0.9600 . ?
C65 H65 0.9800 . ?
C65 Cl1 1.673(7) . ?
C65 Cl2 1.564(8) . ?
C65 Cl3 1.688(8) . ?
Cl2 Cl2 1.488(10) 5_666 ?
Cl2 Cl3 2.040(10) 5_666 ?
Cl3 Cl2 2.040(10) 5_666 ?
O3 H3A 0.8200 . ?
O4 H4A 0.8200 . ?

loop_
_geom_torsion_atom_site_label_1
_geom_torsion_atom_site_label_2
_geom_torsion_atom_site_label_3
_geom_torsion_atom_site_label_4
_geom_torsion
_geom_torsion_site_symmetry_1
_geom_torsion_site_symmetry_2
_geom_torsion_site_symmetry_3
_geom_torsion_site_symmetry_4
_geom_torsion_publ_flag
C1 C2 C3 C4 -1.1(6) . . . . ?
C1 C6 O1 C51 -37.4(4) . . . . ?
C2 C1 C6 C5 0.5(5) . . . . ?
C2 C1 C6 O1 -178.4(3) . . . . ?
C2 C1 C52 C50 -143.0(4) . . . . ?
C2 C1 C52 C53 -19.9(5) . . . . ?
C2 C1 C52 C54 100.2(4) . . . . ?
C2 C3 C4 C5 0.0(6) . . . . ?
C3 C4 C5 C6 1.2(6) . . . . ?
C3 C4 C5 C7 -178.7(4) . . . . ?
C4 C5 C6 C1 -1.5(6) . . . . ?
C4 C5 C6 O1 177.4(3) . . . . ?
C4 C5 C7 C8 -59.5(5) . . . . ?
C4 C5 C7 C12 120.5(4) . . . . ?
C5 C6 O1 C51 143.6(3) . . . . ?
C5 C7 C8 C9 -177.9(3) . . . . ?
C5 C7 C8 F1 -0.6(5) . . . . ?
C5 C7 C12 C11 177.3(3) . . . . ?
C5 C7 C12 F4 -1.8(5) . . . . ?
C6 C1 C2 C3 0.9(5) . . . . ?
C6 C1 C52 C50 38.0(4) . . . . ?
C6 C1 C52 C53 161.2(3) . . . . ?
C6 C1 C52 C54 -78.8(4) . . . . ?
C6 C5 C7 C8 120.6(4) . . . . ?
C6 C5 C7 C12 -59.4(5) . . . . ?
C7 C5 C6 C1 178.4(3) . . . . ?
C7 C5 C6 O1 -2.7(5) . . . . ?
C7 C8 C9 C10 -0.2(6) . . . . ?
C7 C8 C9 F2 178.7(3) . . . . ?
C8 C7 C12 C11 -2.8(5) . . . . ?
C8 C7 C12 F4 178.1(3) . . . . ?
C8 C9 C10 C11 -1.1(5) . . . . ?
C8 C9 C10 N1 174.1(3) . . . . ?
C9 C10 C11 C12 0.5(5) . . . . ?
C9 C10 C11 F3 -179.0(3) . . . . ?
C9 C10 N1 C13 14.5(6) . . . . ?
C10 C11 C12 C7 1.6(5) . . . . ?
C10 C11 C12 F4 -179.3(3) . . . . ?
C11 C10 N1 C13 -170.3(3) . . . . ?
C12 C7 C8 C9 2.1(5) . . . . ?
C12 C7 C8 F1 179.5(3) . . . . ?
C13 C14 C15 C16 176.3(3) . . . . ?
C13 C14 C15 O3 -2.7(5) . . . . ?
C13 C14 C19 C18 -176.4(3) . . . . ?
C14 C13 N1 C10 -176.9(3) . . . . ?
C14 C15 C16 C17 1.1(5) . . . . ?
C14 C15 C16 C55 -177.4(3) . . . . ?
C15 C14 C19 C18 2.0(5) . . . . ?
C15 C16 C17 C18 -0.2(5) . . . . ?
C15 C16 C55 C56 179.8(3) . . . . ?
C15 C16 C55 C57 -60.7(4) . . . . ?
C15 C16 C55 C58 60.2(4) . . . . ?
C16 C17 C18 C19 0.2(5) . . . . ?
C16 C17 C18 C20 179.0(3) . . . . ?
C17 C16 C55 C56 1.4(5) . . . . ?
C17 C16 C55 C57 121.0(4) . . . . ?
C17 C16 C55 C58 -118.2(4) . . . . ?
C17 C18 C19 C14 -1.1(5) . . . . ?
C17 C18 C20 C21 -38.9(5) . . . . ?
C17 C18 C20 C25 139.5(3) . . . . ?
C18 C20 C21 C22 177.0(3) . . . . ?
C18 C20 C25 C24 -179.8(3) . . . . ?
C18 C20 C25 O2 -1.9(5) . . . . ?
C19 C14 C15 C16 -2.0(5) . . . . ?
C19 C14 C15 O3 179.1(3) . . . . ?
C19 C18 C20 C21 139.8(3) . . . . ?
C19 C18 C20 C25 -41.8(5) . . . . ?
C20 C18 C19 C14 -179.8(3) . . . . ?
C20 C21 C22 C23 2.5(5) . . . . ?
C20 C25 O2 C32 -144.8(3) . . . . ?
C21 C20 C25 C24 -1.4(5) . . . . ?
C21 C20 C25 O2 176.5(3) . . . . ?
C21 C22 C23 C24 -0.8(5) . . . . ?
C22 C23 C24 C25 -1.8(5) . . . . ?
C22 C23 C24 C26 177.4(3) . . . . ?
C23 C24 C25 C20 3.0(5) . . . . ?
C23 C24 C25 O2 -174.8(3) . . . . ?
C23 C24 C26 C27 140.9(3) . . . . ?
C23 C24 C26 C59 17.2(5) . . . . ?
C23 C24 C26 C60 -103.4(4) . . . . ?
C24 C25 O2 C32 33.2(4) . . . . ?
C24 C26 C27 C28 -143.0(3) . . . . ?
C24 C26 C27 C32 38.7(4) . . . . ?
C25 C20 C21 C22 -1.4(5) . . . . ?
C25 C24 C26 C27 -39.8(4) . . . . ?
C25 C24 C26 C59 -163.5(3) . . . . ?
C25 C24 C26 C60 75.8(4) . . . . ?
C26 C24 C25 C20 -176.3(3) . . . . ?
C26 C24 C25 O2 5.9(5) . . . . ?
C26 C27 C28 C29 -178.3(3) . . . . ?
C26 C27 C32 C31 176.6(3) . . . . ?
C26 C27 C32 O2 -4.1(5) . . . . ?
C27 C28 C29 C30 1.9(6) . . . . ?
C27 C32 O2 C25 -34.4(4) . . . . ?
C28 C27 C32 C31 -1.8(5) . . . . ?
C28 C27 C32 O2 177.5(3) . . . . ?
C28 C29 C30 C31 -2.1(5) . . . . ?
C29 C30 C31 C32 0.4(5) . . . . ?
C29 C30 C31 C33 -177.1(3) . . . . ?
C30 C31 C32 C27 1.6(5) . . . . ?
C30 C31 C32 O2 -177.7(3) . . . . ?
C30 C31 C33 C34 102.6(4) . . . . ?
C30 C31 C33 C38 -77.8(5) . . . . ?
C31 C32 O2 C25 144.9(3) . . . . ?
C31 C33 C34 C35 -179.6(3) . . . . ?
C31 C33 C34 F5 -0.2(5) . . . . ?
C31 C33 C38 C37 179.1(3) . . . . ?
C31 C33 C38 F8 -1.7(5) . . . . ?
C32 C27 C28 C29 0.0(5) . . . . ?
C32 C31 C33 C34 -74.8(4) . . . . ?
C32 C31 C33 C38 104.7(4) . . . . ?
C33 C31 C32 C27 179.1(3) . . . . ?
C33 C31 C32 O2 -0.2(5) . . . . ?
C33 C34 C35 C36 -0.1(5) . . . . ?
C33 C34 C35 F6 -179.9(3) . . . . ?
C34 C33 C38 C37 -1.3(5) . . . . ?
C34 C33 C38 F8 177.8(3) . . . . ?
C34 C35 C36 C37 -0.2(5) . . . . ?
C34 C35 C36 N2 -178.9(3) . . . . ?
C35 C36 C37 C38 -0.3(5) . . . . ?
C35 C36 C37 F7 179.9(3) . . . . ?
C35 C36 N2 C39 -165.1(3) . . . . ?
C36 C37 C38 C33 1.1(5) . . . . ?
C36 C37 C38 F8 -178.1(3) . . . . ?
C37 C36 N2 C39 16.4(6) . . . . ?
C38 C33 C34 C35 0.8(5) . . . . ?
C38 C33 C34 F5 -179.7(3) . . . . ?
C39 C40 C41 C42 179.2(3) . . . . ?
C39 C40 C41 O4 -1.4(5) . . . . ?
C39 C40 C45 C44 -176.4(3) . . . . ?
C40 C39 N2 C36 -179.2(3) . . . . ?
C40 C41 C42 C43 -3.3(5) . . . . ?
C40 C41 C42 C61 176.7(3) . . . . ?
C41 C40 C45 C44 1.3(5) . . . . ?
C41 C42 C43 C44 2.6(5) . . . . ?
C41 C42 C61 C62 62.1(4) . . . . ?
C41 C42 C61 C63 -60.3(4) . . . . ?
C41 C42 C61 C64 -178.5(3) . . . . ?
C42 C43 C44 C45 0.2(5) . . . . ?
C42 C43 C44 C46 179.5(3) . . . . ?
C43 C42 C61 C62 -117.8(4) . . . . ?
C43 C42 C61 C63 119.8(4) . . . . ?
C43 C42 C61 C64 1.5(5) . . . . ?
C43 C44 C45 C40 -2.1(5) . . . . ?
C43 C44 C46 C47 -24.4(5) . . . . ?
C43 C44 C46 C51 154.9(3) . . . . ?
C44 C46 C47 C48 177.7(3) . . . . ?
C44 C46 C51 C50 175.2(3) . . . . ?
C44 C46 C51 O1 -5.3(5) . . . . ?
C45 C40 C41 C42 1.5(5) . . . . ?
C45 C40 C41 O4 -179.0(3) . . . . ?
C45 C44 C46 C47 154.9(3) . . . . ?
C45 C44 C46 C51 -25.9(5) . . . . ?
C46 C44 C45 C40 178.6(3) . . . . ?
C46 C47 C48 C49 5.7(5) . . . . ?
C46 C51 O1 C6 -149.3(3) . . . . ?
C47 C46 C51 C50 -5.5(5) . . . . ?
C47 C46 C51 O1 174.0(3) . . . . ?
C47 C48 C49 C50 -2.7(5) . . . . ?
C48 C49 C50 C51 -4.0(5) . . . . ?
C48 C49 C50 C52 172.3(3) . . . . ?
C49 C50 C51 C46 8.3(5) . . . . ?
C49 C50 C51 O1 -171.2(3) . . . . ?
C49 C50 C52 C1 139.2(3) . . . . ?
C49 C50 C52 C53 16.0(5) . . . . ?
C49 C50 C52 C54 -102.8(4) . . . . ?
C50 C51 O1 C6 30.2(4) . . . . ?
C51 C46 C47 C48 -1.6(5) . . . . ?
C51 C50 C52 C1 -44.5(4) . . . . ?
C51 C50 C52 C53 -167.7(3) . . . . ?
C51 C50 C52 C54 73.5(4) . . . . ?
C52 C1 C2 C3 -178.1(4) . . . . ?
C52 C1 C6 C5 179.5(3) . . . . ?
C52 C1 C6 O1 0.6(5) . . . . ?
C52 C50 C51 C46 -168.2(3) . . . . ?
C52 C50 C51 O1 12.3(5) . . . . ?
C55 C16 C17 C18 178.2(3) . . . . ?
C59 C26 C27 C28 -19.7(5) . . . . ?
C59 C26 C27 C32 162.0(3) . . . . ?
C60 C26 C27 C28 100.2(4) . . . . ?
C60 C26 C27 C32 -78.1(4) . . . . ?
C61 C42 C43 C44 -177.5(3) . . . . ?
Cl1 C65 Cl2 Cl2 -63.2(8) . . . 5_666 ?
Cl1 C65 Cl2 Cl3 15.7(9) . . . 5_666 ?
Cl1 C65 Cl3 Cl2 80.3(4) . . . 5_666 ?
Cl2 C65 Cl3 Cl2 -28.6(4) . . . 5_666 ?
Cl3 C65 Cl2 Cl2 44.7(7) . . . 5_666 ?
Cl3 C65 Cl2 Cl3 123.6(6) . . . 5_666 ?
F1 C8 C9 C10 -177.6(3) . . . . ?
F1 C8 C9 F2 1.3(5) . . . . ?
F2 C9 C10 C11 180.0(3) . . . . ?
F2 C9 C10 N1 -4.8(6) . . . . ?
F3 C11 C12 C7 -179.0(3) . . . . ?
F3 C11 C12 F4 0.1(5) . . . . ?
F5 C34 C35 C36 -179.6(3) . . . . ?
F5 C34 C35 F6 0.7(5) . . . . ?
F6 C35 C36 C37 179.6(3) . . . . ?
F6 C35 C36 N2 0.9(5) . . . . ?
F7 C37 C38 C33 -179.1(3) . . . . ?
F7 C37 C38 F8 1.7(5) . . . . ?
N1 C10 C11 C12 -175.3(3) . . . . ?
N1 C10 C11 F3 5.2(5) . . . . ?
N1 C13 C14 C15 -0.8(5) . . . . ?
N1 C13 C14 C19 177.5(3) . . . . ?
N2 C36 C37 C38 178.2(3) . . . . ?
N2 C36 C37 F7 -1.5(5) . . . . ?
N2 C39 C40 C41 -3.5(5) . . . . ?
N2 C39 C40 C45 174.2(3) . . . . ?
O3 C15 C16 C17 -179.9(3) . . . . ?
O3 C15 C16 C55 1.6(5) . . . . ?
O4 C41 C42 C43 177.2(3) . . . . ?
O4 C41 C42 C61 -2.7(5) . . . . ?
